data_4312589
loop_
_publ_author_name
'Xiao-Li Zhao'
'Quan-Ming Wang'
'Thomas C. W. Mak'

_publ_section_title
;
 Self-Assembled Silver Polyhedra with Embedded Acetylide Dianion
 Stabilized by Perfluorocarboxylate and 4-Hydroxyquinoline Ligands
;
_journal_name_full 'Inorganic Chemistry'
_journal_page_first 7872
_journal_page_last 7876
_journal_paper_doi 10.1021/ic034595l
_journal_volume 42
_journal_year 2003
_chemical_formula_sum 'C34 H21 Ag4 F9 N3 O9'
_chemical_formula_weight 1218.02
_chemical_name_systematic
; 
 ? 
;
_space_group_IT_number 148
_symmetry_cell_setting rhombohedral
_symmetry_space_group_name_Hall '-R 3'
_symmetry_space_group_name_H-M 'R -3 :H'
_atom_sites_solution_hydrogens geom
_atom_sites_solution_primary direct
_atom_sites_solution_secondary difmap
_audit_creation_method SHELXL-97
_cell_angle_alpha 90.00
_cell_angle_beta 90.00
_cell_angle_gamma 120.00
_cell_formula_units_Z 6
_cell_length_a 15.5003(5)
_cell_length_b 15.5003(5)
_cell_length_c 28.8326(14)
_cell_measurement_temperature 293(2)
_cell_volume 5999.2(4)
_computing_structure_refinement 'SHELXL-97 (Sheldrick, 1997)'
_computing_structure_solution 'SHELXS-97 (Sheldrick, 1990)'
_diffrn_ambient_temperature 293(2)
_diffrn_measured_fraction_theta_full 0.999
_diffrn_measured_fraction_theta_max 0.999
_diffrn_radiation_monochromator graphite
_diffrn_radiation_source 'fine-focus sealed tube'
_diffrn_radiation_type MoK\a
_diffrn_radiation_wavelength 0.71073
_diffrn_reflns_av_R_equivalents 0.0301
_diffrn_reflns_av_sigmaI/netI 0.0184
_diffrn_reflns_limit_h_max 19
_diffrn_reflns_limit_h_min -20
_diffrn_reflns_limit_k_max 19
_diffrn_reflns_limit_k_min -20
_diffrn_reflns_limit_l_max 38
_diffrn_reflns_limit_l_min -35
_diffrn_reflns_number 13528
_diffrn_reflns_theta_full 28.02
_diffrn_reflns_theta_max 28.02
_diffrn_reflns_theta_min 2.07
_exptl_absorpt_coefficient_mu 2.026
_exptl_absorpt_correction_T_max 1
_exptl_absorpt_correction_T_min 0.553249
_exptl_absorpt_correction_type Sadabs
_exptl_crystal_colour Block
_exptl_crystal_density_diffrn 2.023
_exptl_crystal_density_method 'not measured'
_exptl_crystal_description Colorless
_exptl_crystal_F_000 3522
_exptl_crystal_size_max 0.71
_exptl_crystal_size_mid 0.69
_exptl_crystal_size_min 0.52
_refine_diff_density_max 1.462
_refine_diff_density_min -1.358
_refine_diff_density_rms 0.070
_refine_ls_extinction_coef 0.00079(3)
_refine_ls_extinction_expression Fc^*^=kFc[1+0.001xFc^2^\l^3^/sin(2\q)]^-1/4^
_refine_ls_extinction_method SHELXL
_refine_ls_goodness_of_fit_ref 1.041
_refine_ls_hydrogen_treatment mixed
_refine_ls_matrix_type full
_refine_ls_number_parameters 212
_refine_ls_number_reflns 3240
_refine_ls_number_restraints 0
_refine_ls_restrained_S_all 1.041
_refine_ls_R_factor_all 0.0466
_refine_ls_R_factor_gt 0.0374
_refine_ls_shift/su_max 0.001
_refine_ls_shift/su_mean 0.000
_refine_ls_structure_factor_coef Fsqd
_refine_ls_weighting_details 'calc w=1/[\s^2^(Fo^2^)+(0.0359P)^2^+23.1260P] where P=(Fo^2^+2Fc^2^)/3'
_refine_ls_weighting_scheme calc
_refine_ls_wR_factor_gt 0.0896
_refine_ls_wR_factor_ref 0.0959
_reflns_number_gt 2658
_reflns_number_total 3240
_reflns_threshold_expression >2sigma(I)
_cod_data_source_file ic034595lsi20030826_024656_2.cif
_cod_data_source_block compound2
_cod_depositor_comments
;
The following automatic conversions were performed:

'_symmetry_cell_setting' value 'Rhombohedral' changed to
'rhombohedral' according to the built-in table from CIF Core
dictionary named 'cif_core.dic' version 2.4.1 from 2010-06-29.

Automatic conversion script
Id: cif_fix_values 1646 2011-03-28 12:23:43Z adriana 
;
_cod_original_sg_symbol_H-M 'R -3'
_cod_database_code 4312589

loop_
_symmetry_equiv_pos_as_xyz
'x, y, z'
'-y, x-y, z'
'-x+y, -x, z'
'x+2/3, y+1/3, z+1/3'
'-y+2/3, x-y+1/3, z+1/3'
'-x+y+2/3, -x+1/3, z+1/3'
'x+1/3, y+2/3, z+2/3'
'-y+1/3, x-y+2/3, z+2/3'
'-x+y+1/3, -x+2/3, z+2/3'
'-x, -y, -z'
'y, -x+y, -z'
'x-y, x, -z'
'-x+2/3, -y+1/3, -z+1/3'
'y+2/3, -x+y+1/3, -z+1/3'
'x-y+2/3, x+1/3, -z+1/3'
'-x+1/3, -y+2/3, -z+2/3'
'y+1/3, -x+y+2/3, -z+2/3'
'x-y+1/3, x+2/3, -z+2/3'

loop_
_atom_site_label
_atom_site_type_symbol
_atom_site_fract_x
_atom_site_fract_y
_atom_site_fract_z
_atom_site_U_iso_or_equiv
_atom_site_adp_type
_atom_site_occupancy
_atom_site_symmetry_multiplicity
_atom_site_calc_flag
_atom_site_refinement_flags
_atom_site_disorder_assembly
_atom_site_disorder_group
Ag1 Ag 0.471009(14) 0.625571(15) 0.142690(7) 0.06211(6) Uani 1 1 d . . .
Ag2 Ag 0.3333 0.6667 0.078710(13) 0.07672(12) Uani 1 3 d S . .
C1 C 0.2903(4) 0.645(3) 0.1644(3) 0.053(3) Uani 0.33 1 d P . .
O2 O 0.63988(14) 0.72487(15) 0.12670(7) 0.0757(6) Uani 1 1 d . . .
O3 O 0.67485(13) 0.84352(14) 0.17884(7) 0.0682(5) Uani 1 1 d . . .
C11 C 0.69565(19) 0.79791(19) 0.15069(9) 0.0614(7) Uani 1 1 d . A .
C12 C 0.8079(2) 0.8364(3) 0.14400(14) 0.0920(11) Uani 1 1 d . . .
N1 N 0.03728(19) 0.63618(19) -0.05186(9) 0.0784(8) Uani 1 1 d . . .
H1A H 0.0080 0.6403 -0.0764 0.094 Uiso 1 1 calc R . .
O1 O 0.17228(16) 0.6085(2) 0.06257(8) 0.1040(8) Uani 1 1 d . . .
C2 C 0.1075(3) 0.6106(2) -0.05611(11) 0.0834(10) Uani 1 1 d . . .
H2A H 0.1235 0.5982 -0.0855 0.150 Uiso 1 1 calc R . .
C3 C 0.1564(2) 0.6022(2) -0.01851(12) 0.0785(9) Uani 1 1 d . . .
H3A H 0.2055 0.5852 -0.0226 0.150 Uiso 1 1 calc R . .
C4 C 0.1324(2) 0.6194(2) 0.02651(10) 0.0697(8) Uani 1 1 d . . .
C5 C 0.05913(19) 0.6501(2) 0.03012(9) 0.0644(8) Uani 1 1 d . . .
C6 C 0.0345(3) 0.6748(3) 0.07287(12) 0.0905(11) Uani 1 1 d . . .
H6A H 0.0669 0.6725 0.0996 0.150 Uiso 1 1 calc R . .
C7 C -0.0358(3) 0.7019(4) 0.07577(17) 0.1220(15) Uani 1 1 d . . .
H7A H -0.0516 0.7181 0.1044 0.150 Uiso 1 1 calc R . .
C8 C -0.0843(3) 0.7055(4) 0.03615(19) 0.1314(17) Uani 1 1 d . . .
H8A H -0.1331 0.7235 0.0386 0.150 Uiso 1 1 calc R . .
C9 C -0.0627(2) 0.6836(3) -0.00595(15) 0.1005(12) Uani 1 1 d . . .
H9A H -0.0960 0.6867 -0.0322 0.150 Uiso 1 1 calc R . .
C10 C 0.0107(2) 0.6558(2) -0.00985(10) 0.0680(8) Uani 1 1 d . . .
F11 F 0.8322(3) 0.8337(5) 0.1020(2) 0.149(2) Uani 0.50 1 d P A 1
F12 F 0.8609(3) 0.9300(4) 0.1556(3) 0.144(2) Uani 0.50 1 d P A 1
F13 F 0.8371(4) 0.7871(6) 0.1669(3) 0.186(3) Uani 0.50 1 d P A 1
F11' F 0.8602(4) 0.8774(6) 0.1802(2) 0.167(3) Uani 0.50 1 d P A 2
F12' F 0.8422(5) 0.8916(7) 0.1088(3) 0.197(4) Uani 0.50 1 d P A 2
F13' F 0.8229(4) 0.7632(5) 0.1366(4) 0.174(3) Uani 0.50 1 d P A 2

loop_
_atom_site_aniso_label
_atom_site_aniso_U_11
_atom_site_aniso_U_22
_atom_site_aniso_U_33
_atom_site_aniso_U_23
_atom_site_aniso_U_13
_atom_site_aniso_U_12
Ag1 0.06088(9) 0.06279(9) 0.06438(12) -0.00304(8) 0.00325(8) 0.03222(7)
Ag2 0.08813(16) 0.08813(16) 0.05389(19) 0.000 0.000 0.04406(8)
C1 0.047(2) 0.075(6) 0.032(2) -0.016(3) -0.018(2) 0.027(6)
O2 0.0706(10) 0.0694(10) 0.0706(11) -0.0193(9) 0.0128(9) 0.0226(8)
O3 0.0622(8) 0.0784(10) 0.0639(10) -0.0195(8) 0.0001(8) 0.0350(7)
C11 0.0620(12) 0.0623(12) 0.0544(13) -0.0045(10) 0.0089(11) 0.0270(10)
C12 0.0678(15) 0.101(2) 0.097(2) -0.0239(18) 0.0145(16) 0.0348(15)
N1 0.0830(13) 0.0844(14) 0.0589(12) -0.0060(11) -0.0273(11) 0.0351(11)
O1 0.0728(10) 0.1572(18) 0.0749(13) 0.0457(13) -0.0031(10) 0.0522(11)
C2 0.0986(19) 0.0881(18) 0.0599(16) -0.0121(14) -0.0122(15) 0.0441(15)
C3 0.0764(15) 0.0798(16) 0.0771(19) -0.0004(14) -0.0038(15) 0.0375(13)
C4 0.0565(12) 0.0750(15) 0.0622(15) 0.0150(12) -0.0057(12) 0.0212(11)
C5 0.0594(12) 0.0687(14) 0.0549(13) 0.0059(11) -0.0053(11) 0.0243(11)
C6 0.0896(18) 0.115(2) 0.0650(18) 0.0029(17) 0.0015(16) 0.0493(17)
C7 0.135(3) 0.159(3) 0.096(3) 0.002(2) 0.022(2) 0.091(2)
C8 0.118(2) 0.178(3) 0.138(4) 0.019(3) 0.017(3) 0.104(2)
C9 0.0868(16) 0.123(2) 0.106(3) 0.010(2) -0.0141(19) 0.0629(16)
C10 0.0639(13) 0.0676(14) 0.0646(15) 0.0041(12) -0.0140(12) 0.0270(11)
F11 0.091(2) 0.223(5) 0.120(4) -0.046(3) 0.032(2) 0.069(3)
F12 0.063(2) 0.085(3) 0.232(6) -0.047(3) 0.029(3) -0.002(2)
F13 0.084(3) 0.215(5) 0.260(8) 0.104(5) 0.014(4) 0.075(3)
F11' 0.070(2) 0.256(6) 0.167(5) -0.104(4) -0.029(3) 0.075(3)
F12' 0.128(4) 0.218(7) 0.215(6) 0.094(5) 0.108(4) 0.064(4)
F13' 0.112(2) 0.173(3) 0.280(9) -0.064(5) 0.008(4) 0.103(2)

loop_
_atom_type_symbol
_atom_type_description
_atom_type_scat_dispersion_real
_atom_type_scat_dispersion_imag
_atom_type_scat_source
C C 0.0033 0.0016 'International Tables Vol C Tables 4.2.6.8 and 6.1.1.4'
H H 0.0000 0.0000 'International Tables Vol C Tables 4.2.6.8 and 6.1.1.4'
N N 0.0061 0.0033 'International Tables Vol C Tables 4.2.6.8 and 6.1.1.4'
O O 0.0106 0.0060 'International Tables Vol C Tables 4.2.6.8 and 6.1.1.4'
F F 0.0171 0.0103 'International Tables Vol C Tables 4.2.6.8 and 6.1.1.4'
Ag Ag -0.8971 1.1015 'International Tables Vol C Tables 4.2.6.8 and 6.1.1.4'

loop_
_geom_angle_atom_site_label_1
_geom_angle_atom_site_label_2
_geom_angle_atom_site_label_3
_geom_angle
_geom_angle_site_symmetry_1
_geom_angle_site_symmetry_3
_geom_angle_publ_flag
C1 Ag1 C1 14.9(6) 2_665 13_565 ?
C1 Ag1 O3 133.5(10) 2_665 14_455 ?
C1 Ag1 O3 143.7(8) 13_565 14_455 ?
C1 Ag1 O2 137.5(12) 2_665 . ?
C1 Ag1 O2 122.7(7) 13_565 . ?
O3 Ag1 O2 84.39(8) 14_455 . ?
C1 Ag1 C1 8.0(12) 2_665 15 ?
C1 Ag1 C1 22.9(7) 13_565 15 ?
O3 Ag1 C1 126.68(18) 14_455 15 ?
O2 Ag1 C1 145.48(15) . 15 ?
C1 Ag1 O1 92.1(7) 2_665 2_665 ?
C1 Ag1 O1 99.7(2) 13_565 2_665 ?
O3 Ag1 O1 95.72(7) 14_455 2_665 ?
O2 Ag1 O1 103.88(8) . 2_665 ?
C1 Ag1 O1 89.0(3) 15 2_665 ?
C1 Ag1 Ag1 51.4(11) 2_665 14_455 ?
C1 Ag1 Ag1 64.2(8) 13_565 14_455 ?
O3 Ag1 Ag1 82.45(5) 14_455 14_455 ?
O2 Ag1 Ag1 159.57(6) . 14_455 ?
C1 Ag1 Ag1 44.24(17) 15 14_455 ?
O1 Ag1 Ag1 92.95(7) 2_665 14_455 ?
C1 Ag1 Ag1 60.0(12) 2_665 15 ?
C1 Ag1 Ag1 45.6(5) 13_565 15 ?
O3 Ag1 Ag1 135.05(5) 14_455 15 ?
O2 Ag1 Ag1 79.83(5) . 15 ?
C1 Ag1 Ag1 67.5(2) 15 15 ?
O1 Ag1 Ag1 128.84(6) 2_665 15 ?
Ag1 Ag1 Ag1 98.717(10) 14_455 15 ?
C1 Ag1 Ag2 54.1(3) 2_665 . ?
C1 Ag1 Ag2 56.8(3) 13_565 . ?
O3 Ag1 Ag2 138.46(5) 14_455 . ?
O2 Ag1 Ag2 113.98(6) . . ?
C1 Ag1 Ag2 54.9(3) 15 . ?
O1 Ag1 Ag2 45.09(5) 2_665 . ?
Ag1 Ag1 Ag2 86.096(6) 14_455 . ?
Ag1 Ag1 Ag2 86.096(6) 15 . ?
O1 Ag2 O1 115.80(4) . 3_565 ?
O1 Ag2 O1 115.80(4) . 2_665 ?
O1 Ag2 O1 115.80(4) 3_565 2_665 ?
O1 Ag2 C1 106.3(10) . 3_565 ?
O1 Ag2 C1 89.0(2) 3_565 3_565 ?
O1 Ag2 C1 110.1(8) 2_665 3_565 ?
O1 Ag2 C1 110.1(8) . 2_665 ?
O1 Ag2 C1 106.3(10) 3_565 2_665 ?
O1 Ag2 C1 89.0(2) 2_665 2_665 ?
C1 Ag2 C1 22.8(2) 3_565 2_665 ?
O1 Ag2 C1 89.0(2) . . ?
O1 Ag2 C1 110.1(8) 3_565 . ?
O1 Ag2 C1 106.3(10) 2_665 . ?
C1 Ag2 C1 22.8(2) 3_565 . ?
C1 Ag2 C1 22.8(2) 2_665 . ?
O1 Ag2 C1 114.3(2) . 13_565 ?
O1 Ag2 C1 93.9(8) 3_565 13_565 ?
O1 Ag2 C1 97.4(9) 2_665 13_565 ?
C1 Ag2 C1 12.78(12) 3_565 13_565 ?
C1 Ag2 C1 12.78(12) 2_665 13_565 ?
C1 Ag2 C1 25.7(2) . 13_565 ?
O1 Ag2 C1 97.4(9) . 15 ?
O1 Ag2 C1 114.3(2) 3_565 15 ?
O1 Ag2 C1 93.9(8) 2_665 15 ?
C1 Ag2 C1 25.7(2) 3_565 15 ?
C1 Ag2 C1 12.78(12) 2_665 15 ?
C1 Ag2 C1 12.78(12) . 15 ?
C1 Ag2 C1 21.7(2) 13_565 15 ?
O1 Ag2 C1 93.9(8) . 14_455 ?
O1 Ag2 C1 97.4(9) 3_565 14_455 ?
O1 Ag2 C1 114.3(2) 2_665 14_455 ?
C1 Ag2 C1 12.78(12) 3_565 14_455 ?
C1 Ag2 C1 25.7(2) 2_665 14_455 ?
C1 Ag2 C1 12.78(12) . 14_455 ?
C1 Ag2 C1 21.7(2) 13_565 14_455 ?
C1 Ag2 C1 21.7(2) 15 14_455 ?
O1 Ag2 Ag1 99.92(8) . 2_665 ?
O1 Ag2 Ag1 54.32(6) 3_565 2_665 ?
O1 Ag2 Ag1 141.26(6) 2_665 2_665 ?
C1 Ag2 Ag1 41.3(4) 3_565 2_665 ?
C1 Ag2 Ag1 63.8(7) 2_665 2_665 ?
C1 Ag2 Ag1 57.7(10) . 2_665 ?
C1 Ag2 Ag1 51.9(10) 13_565 2_665 ?
C1 Ag2 Ag1 65.8(3) 15 2_665 ?
C1 Ag2 Ag1 45.1(8) 14_455 2_665 ?
O1 Ag2 Ag1 54.32(6) . 3_565 ?
O1 Ag2 Ag1 141.25(6) 3_565 3_565 ?
O1 Ag2 Ag1 99.92(8) 2_665 3_565 ?
C1 Ag2 Ag1 63.8(7) 3_565 3_565 ?
C1 Ag2 Ag1 57.7(10) 2_665 3_565 ?
C1 Ag2 Ag1 41.3(4) . 3_565 ?
C1 Ag2 Ag1 65.8(3) 13_565 3_565 ?
C1 Ag2 Ag1 45.1(8) 15 3_565 ?
C1 Ag2 Ag1 51.9(10) 14_455 3_565 ?
Ag1 Ag2 Ag1 88.566(10) 2_665 3_565 ?
O1 Ag2 Ag1 141.25(6) . . ?
O1 Ag2 Ag1 99.92(8) 3_565 . ?
O1 Ag2 Ag1 54.32(6) 2_665 . ?
C1 Ag2 Ag1 57.7(10) 3_565 . ?
C1 Ag2 Ag1 41.3(4) 2_665 . ?
C1 Ag2 Ag1 63.8(7) . . ?
C1 Ag2 Ag1 45.1(8) 13_565 . ?
C1 Ag2 Ag1 51.9(10) 15 . ?
C1 Ag2 Ag1 65.8(3) 14_455 . ?
Ag1 Ag2 Ag1 88.566(10) 2_665 . ?
Ag1 Ag2 Ag1 88.566(10) 3_565 . ?
C1 C1 C1 115.2(13) 15 14_455 ?
C1 C1 C1 90.000(8) 15 3_565 ?
C1 C1 C1 32.4(7) 14_455 3_565 ?
C1 C1 C1 32.4(7) 15 2_665 ?
C1 C1 C1 90.01(3) 14_455 2_665 ?
C1 C1 C1 60.000(13) 3_565 2_665 ?
C1 C1 C1 59.37(18) 15 13_565 ?
C1 C1 C1 59.37(18) 14_455 13_565 ?
C1 C1 C1 30.63(18) 3_565 13_565 ?
C1 C1 C1 30.63(18) 2_665 13_565 ?
C1 C1 Ag1 101(6) 15 3_565 ?
C1 C1 Ag1 143(6) 14_455 3_565 ?
C1 C1 Ag1 161(3) 3_565 3_565 ?
C1 C1 Ag1 126(5) 2_665 3_565 ?
C1 C1 Ag1 156(5) 13_565 3_565 ?
C1 C1 Ag1 147(3) 15 13_565 ?
C1 C1 Ag1 64(5) 14_455 13_565 ?
C1 C1 Ag1 96(5) 3_565 13_565 ?
C1 C1 Ag1 150(4) 2_665 13_565 ?
C1 C1 Ag1 121(5) 13_565 13_565 ?
Ag1 C1 Ag1 83.0(6) 3_565 13_565 ?
C1 C1 Ag2 96.0(18) 15 . ?
C1 C1 Ag2 96.0(18) 14_455 . ?
C1 C1 Ag2 78.62(11) 3_565 . ?
C1 C1 Ag2 78.62(11) 2_665 . ?
C1 C1 Ag2 83.3(9) 13_565 . ?
Ag1 C1 Ag2 84.6(4) 3_565 . ?
Ag1 C1 Ag2 117.0(14) 13_565 . ?
C1 C1 Ag1 29(5) 15 14_455 ?
C1 C1 Ag1 138(4) 14_455 14_455 ?
C1 C1 Ag1 118(4) 3_565 14_455 ?
C1 C1 Ag1 61(4) 2_665 14_455 ?
C1 C1 Ag1 88(4) 13_565 14_455 ?
Ag1 C1 Ag1 75.8(13) 3_565 14_455 ?
Ag1 C1 Ag1 129.0(7) 13_565 14_455 ?
Ag2 C1 Ag1 106.7(13) . 14_455 ?
C1 C1 Ag2 71.2(17) 15 13_565 ?
C1 C1 Ag2 71.2(17) 14_455 13_565 ?
C1 C1 Ag2 79.17(12) 3_565 13_565 ?
C1 C1 Ag2 79.17(12) 2_665 13_565 ?
C1 C1 Ag2 71.0(9) 13_565 13_565 ?
Ag1 C1 Ag2 119.2(8) 3_565 13_565 ?
Ag1 C1 Ag2 78.1(6) 13_565 13_565 ?
Ag2 C1 Ag2 154.3(2) . 13_565 ?
Ag1 C1 Ag2 73.2(8) 14_455 13_565 ?
C11 O2 Ag1 122.38(18) . . ?
C11 O3 Ag1 121.11(16) . 15 ?
O3 C11 O2 129.5(3) . . ?
O3 C11 C12 115.6(2) . . ?
O2 C11 C12 114.9(3) . . ?
F13 C12 F12' 132.8(6) . . ?
F13 C12 F11 106.2(6) . . ?
F12' C12 F11 39.3(6) . . ?
F13 C12 F11' 62.6(6) . . ?
F12' C12 F11' 111.9(6) . . ?
F11 C12 F11' 131.9(4) . . ?
F13 C12 F13' 43.0(6) . . ?
F12' C12 F13' 105.4(7) . . ?
F11 C12 F13' 68.2(6) . . ?
F11' C12 F13' 102.9(7) . . ?
F13 C12 F12 109.0(5) . . ?
F12' C12 F12 68.5(5) . . ?
F11 C12 F12 104.3(5) . . ?
F11' C12 F12 49.3(5) . . ?
F13' C12 F12 137.2(5) . . ?
F13 C12 C11 112.3(4) . . ?
F12' C12 C11 111.9(5) . . ?
F11 C12 C11 113.6(4) . . ?
F11' C12 C11 113.7(4) . . ?
F13' C12 C11 110.3(3) . . ?
F12 C12 C11 111.1(4) . . ?
C2 N1 C10 122.0(3) . . ?
C4 O1 Ag2 129.72(18) . . ?
C4 O1 Ag1 149.59(18) . 3_565 ?
Ag2 O1 Ag1 80.59(7) . 3_565 ?
N1 C2 C3 121.9(3) . . ?
C2 C3 C4 120.1(3) . . ?
O1 C4 C3 122.6(3) . . ?
O1 C4 C5 120.4(3) . . ?
C3 C4 C5 117.1(3) . . ?
C6 C5 C10 118.6(3) . . ?
C6 C5 C4 121.5(3) . . ?
C10 C5 C4 119.9(3) . . ?
C7 C6 C5 120.8(4) . . ?
C6 C7 C8 120.0(4) . . ?
C9 C8 C7 121.7(5) . . ?
C8 C9 C10 119.3(4) . . ?
N1 C10 C5 119.0(3) . . ?
N1 C10 C9 121.4(3) . . ?
C5 C10 C9 119.6(3) . . ?

loop_
_geom_bond_atom_site_label_1
_geom_bond_atom_site_label_2
_geom_bond_distance
_geom_bond_site_symmetry_2
_geom_bond_publ_flag
Ag1 C1 2.065(17) 2_665 ?
Ag1 C1 2.26(4) 13_565 ?
Ag1 O3 2.3057(18) 14_455 ?
Ag1 O2 2.3247(19) . ?
Ag1 C1 2.56(5) 15 ?
Ag1 O1 2.567(2) 2_665 ?
Ag1 Ag1 2.8690(3) 14_455 ?
Ag1 Ag1 2.8690(3) 15 ?
Ag1 Ag2 3.1180(3) . ?
Ag2 O1 2.238(2) . ?
Ag2 O1 2.238(2) 3_565 ?
Ag2 O1 2.238(2) 2_665 ?
Ag2 C1 2.537(9) 3_565 ?
Ag2 C1 2.537(9) 2_665 ?
Ag2 C1 2.537(9) . ?
Ag2 C1 2.665(9) 13_565 ?
Ag2 C1 2.665(9) 15 ?
Ag2 C1 2.665(9) 14_455 ?
Ag2 Ag1 3.1180(3) 2_665 ?
Ag2 Ag1 3.1180(3) 3_565 ?
C1 C1 0.593(6) 15 ?
C1 C1 0.593(6) 14_455 ?
C1 C1 1.001(10) 3_565 ?
C1 C1 1.001(10) 2_665 ?
C1 C1 1.164(11) 13_565 ?
C1 Ag1 2.065(17) 3_565 ?
C1 Ag1 2.26(4) 13_565 ?
C1 Ag1 2.56(5) 14_455 ?
C1 Ag2 2.665(9) 13_565 ?
O2 C11 1.237(3) . ?
O3 C11 1.221(3) . ?
O3 Ag1 2.3058(18) 15 ?
C11 C12 1.543(4) . ?
C12 F13 1.254(9) . ?
C12 F12' 1.262(8) . ?
C12 F11 1.276(7) . ?
C12 F11' 1.280(7) . ?
C12 F13' 1.285(8) . ?
C12 F12 1.304(6) . ?
N1 C2 1.337(5) . ?
N1 C10 1.362(4) . ?
O1 C4 1.264(4) . ?
O1 Ag1 2.567(2) 3_565 ?
C2 C3 1.366(5) . ?
C3 C4 1.412(5) . ?
C4 C5 1.437(5) . ?
C5 C6 1.399(5) . ?
C5 C10 1.403(4) . ?
C6 C7 1.354(7) . ?
C7 C8 1.384(7) . ?
C8 C9 1.347(7) . ?
C9 C10 1.408(5) . ?
